data_4316160
loop_
_publ_author_name
'Eric M. Gale'
'Beulah S. Narendrapurapu'
'Andrew C. Simmonett'
'Henry F. Schaefer'
'Todd C. Harrop'

_publ_contact_author_address
;Department of Chemistry, The University of Georgia, 1001 Ceadr St,
 Athens, GA 30602,USA
;
_publ_contact_author_email tharrop@chem.uga.edu
_publ_contact_author_fax 1-706-542-9454
_publ_contact_author_name 'Todd C. Harrop'
_publ_contact_author_phone 1-706-542-3486
_publ_section_title
;
 Exploring the Effects of H-Bonding in Synthetic Analogues of Nickel
 Superoxide Dismutase (Ni-SOD): Experimental and Theoretical Implications
 for Protection of the Ni-SCys Bond
;
_journal_name_full 'Inorganic Chemistry'
_journal_page_first 7080
_journal_page_last 7096
_journal_paper_doi 10.1021/ic1009187
_journal_volume 49
_journal_year 2010
_chemical_absolute_configuration rm
_chemical_formula_moiety 'C25 H38 N4 Ni O2 S2'
_chemical_formula_sum 'C25 H38 N4 Ni O2 S2'
_chemical_formula_weight 549.42
_chemical_name_systematic ?
_space_group_IT_number 19
_symmetry_cell_setting orthorhombic
_symmetry_space_group_name_Hall 'P 2ac 2ab'
_symmetry_space_group_name_H-M 'P 21 21 21'
_atom_sites_solution_hydrogens geom
_atom_sites_solution_primary direct
_atom_sites_solution_secondary difmap
_audit_creation_method SHELXL-97
_cell_angle_alpha 90.000(5)
_cell_angle_beta 90.000(5)
_cell_angle_gamma 90.000(5)
_cell_formula_units_Z 4
_cell_length_a 11.087(5)
_cell_length_b 13.944(5)
_cell_length_c 17.948(5)
_cell_measurement_reflns_used 6625
_cell_measurement_temperature 293(2)
_cell_measurement_theta_max 27.9
_cell_measurement_theta_min 2.2
_cell_volume 2774.7(18)
_computing_cell_refinement 'Bruker APEX II V2008.6-1'
_computing_data_collection 'Bruker APEX II V2008.6-1'
_computing_data_reduction 'Bruker APEX II V2008.6-1'
_computing_molecular_graphics 'Ortep-3 for Windows (Farrugia, 1997)'
_computing_publication_material 'WinGX publication routines (Farrugia, 1999)'
_computing_structure_refinement 'SHELXL-97 (Sheldrick, 1997)'
_computing_structure_solution 'SHELXS-97 (Sheldrick, 1997)'
_diffrn_ambient_temperature 293(2)
_diffrn_detector_area_resol_mean 0.5
_diffrn_measured_fraction_theta_full 1.000
_diffrn_measured_fraction_theta_max 1.000
_diffrn_measurement_device_type 'Bruker Smart CCD Area Detector'
_diffrn_measurement_method 'omega scans'
_diffrn_radiation_monochromator graphite
_diffrn_radiation_source 'fine-focus sealed tube'
_diffrn_radiation_type MoK\a
_diffrn_radiation_wavelength 0.71073
_diffrn_reflns_av_R_equivalents 0.1983
_diffrn_reflns_av_sigmaI/netI 0.2013
_diffrn_reflns_limit_h_max 14
_diffrn_reflns_limit_h_min -14
_diffrn_reflns_limit_k_max 18
_diffrn_reflns_limit_k_min -18
_diffrn_reflns_limit_l_max 22
_diffrn_reflns_limit_l_min -23
_diffrn_reflns_number 27766
_diffrn_reflns_theta_full 27.87
_diffrn_reflns_theta_max 27.87
_diffrn_reflns_theta_min 2.16
_exptl_absorpt_coefficient_mu 0.878
_exptl_absorpt_correction_T_max 0.9411
_exptl_absorpt_correction_T_min 0.8510
_exptl_absorpt_correction_type multi-scan
_exptl_absorpt_process_details SADABS(Sheldrick,1997)
_exptl_crystal_colour red
_exptl_crystal_density_diffrn 1.315
_exptl_crystal_density_method 'not measured'
_exptl_crystal_description blades
_exptl_crystal_F_000 1168
_exptl_crystal_size_max 0.19
_exptl_crystal_size_mid 0.15
_exptl_crystal_size_min 0.07
_refine_diff_density_max 0.504
_refine_diff_density_min -0.718
_refine_diff_density_rms 0.079
_refine_ls_abs_structure_details 'Flack H D (1983), Acta Cryst. A39, 876-881'
_refine_ls_abs_structure_Flack 0.0054(15)
_refine_ls_extinction_method none
_refine_ls_goodness_of_fit_ref 0.940
_refine_ls_hydrogen_treatment constr
_refine_ls_matrix_type full
_refine_ls_number_parameters 307
_refine_ls_number_reflns 6625
_refine_ls_number_restraints 0
_refine_ls_restrained_S_all 0.940
_refine_ls_R_factor_all 0.2465
_refine_ls_R_factor_gt 0.0680
_refine_ls_shift/su_max 0.000
_refine_ls_shift/su_mean 0.000
_refine_ls_structure_factor_coef Fsqd
_refine_ls_weighting_details 'calc w=1/[\s^2^(Fo^2^)+(0.0842P)^2^+0.0000P] where P=(Fo^2^+2Fc^2^)/3'
_refine_ls_weighting_scheme calc
_refine_ls_wR_factor_gt 0.1378
_refine_ls_wR_factor_ref 0.2036
_reflns_number_gt 2313
_reflns_number_total 6625
_reflns_threshold_expression >2sigma(I)
_cod_data_source_file ic1009187_si_003.cif
_cod_data_source_block harrop34_0m
_cod_depositor_comments
;
The following automatic conversions were performed:

'_symmetry_cell_setting' value 'Orthorhombic' changed to
'orthorhombic' according to the built-in table from CIF Core
dictionary named 'cif_core.dic' version 2.4.1 from 2010-06-29.

Automatic conversion script
Id: cif_fix_values 1646 2011-03-28 12:23:43Z adriana 
;
_cod_database_code 4316160

loop_
_symmetry_equiv_pos_as_xyz
'x, y, z'
'-x+1/2, -y, z+1/2'
'x+1/2, -y+1/2, -z'
'-x, y+1/2, -z+1/2'

loop_
_atom_site_label
_atom_site_type_symbol
_atom_site_fract_x
_atom_site_fract_y
_atom_site_fract_z
_atom_site_U_iso_or_equiv
_atom_site_adp_type
_atom_site_occupancy
_atom_site_symmetry_multiplicity
_atom_site_calc_flag
_atom_site_refinement_flags
_atom_site_disorder_assembly
_atom_site_disorder_group
Ni1 Ni 0.89868(11) 0.53296(7) 0.03024(6) 0.0519(3) Uani 1 1 d . . .
S1 S 0.8807(2) 0.67824(16) 0.06980(14) 0.0659(7) Uani 1 1 d . . .
S2 S 1.0941(2) 0.52655(18) 0.03723(13) 0.0667(6) Uani 1 1 d . . .
N1 N 0.7317(6) 0.5300(5) 0.0188(4) 0.0566(18) Uani 1 1 d . . .
N2 N 0.8884(8) 0.4025(5) -0.0075(3) 0.0534(19) Uani 1 1 d . . .
N3 N 1.3443(7) 0.7163(6) 0.1101(4) 0.063(2) Uani 1 1 d . . .
H3 H 1.3798 0.7552 0.0800 0.076 Uiso 1 1 calc R . .
N4 N 1.0698(7) 0.4489(5) 0.2801(4) 0.059(2) Uani 1 1 d . . .
O1 O 0.5710(6) 0.4389(5) -0.0214(4) 0.085(2) Uani 1 1 d . . .
O2 O 1.2960(6) 0.6805(5) 0.2271(3) 0.077(2) Uani 1 1 d . . .
C1 C 0.7172(9) 0.6778(7) 0.0870(5) 0.074(3) Uani 1 1 d . . .
H1A H 0.7006 0.6533 0.1365 0.089 Uiso 1 1 calc R . .
H1B H 0.6858 0.7427 0.0838 0.089 Uiso 1 1 calc R . .
C2 C 0.6574(8) 0.6153(6) 0.0294(6) 0.070(3) Uani 1 1 d . . .
H2A H 0.5774 0.5971 0.0460 0.084 Uiso 1 1 calc R . .
H2B H 0.6497 0.6499 -0.0173 0.084 Uiso 1 1 calc R . .
C3 C 0.6831(10) 0.4543(7) -0.0065(4) 0.058(2) Uani 1 1 d . . .
C4 C 0.7696(9) 0.3769(6) -0.0227(5) 0.058(2) Uani 1 1 d . . .
C5 C 0.7418(11) 0.2883(7) -0.0491(5) 0.077(3) Uani 1 1 d . . .
H5 H 0.6623 0.2744 -0.0616 0.093 Uiso 1 1 calc R . .
C6 C 0.8290(13) 0.2183(8) -0.0580(6) 0.088(4) Uani 1 1 d . . .
H6 H 0.8102 0.1565 -0.0735 0.105 Uiso 1 1 calc R . .
C7 C 0.9481(12) 0.2468(7) -0.0420(6) 0.089(4) Uani 1 1 d . . .
H7 H 1.0107 0.2030 -0.0475 0.106 Uiso 1 1 calc R . .
C8 C 0.9724(10) 0.3368(8) -0.0187(6) 0.083(3) Uani 1 1 d . . .
H8 H 1.0525 0.3534 -0.0101 0.100 Uiso 1 1 calc R . .
C9 C 1.1578(8) 0.6362(6) 0.0717(5) 0.058(3) Uani 1 1 d . . .
H9A H 1.1398 0.6878 0.0372 0.070 Uiso 1 1 calc R . .
H9B H 1.1214 0.6519 0.1193 0.070 Uiso 1 1 calc R . .
C10 C 1.2927(8) 0.6279(7) 0.0810(6) 0.070(3) Uani 1 1 d . . .
H10A H 1.3107 0.5755 0.1148 0.084 Uiso 1 1 calc R . .
H10B H 1.3292 0.6132 0.0332 0.084 Uiso 1 1 calc R . .
C11 C 1.3380(8) 0.7381(7) 0.1814(6) 0.060(3) Uani 1 1 d . . .
C12 C 1.3840(8) 0.8327(6) 0.2083(5) 0.056(2) Uani 1 1 d . . .
C13 C 1.4248(9) 0.9033(8) 0.1606(5) 0.075(3) Uani 1 1 d . . .
H13 H 1.4261 0.8926 0.1095 0.090 Uiso 1 1 calc R . .
C14 C 1.4637(10) 0.9900(8) 0.1893(6) 0.086(4) Uani 1 1 d . . .
H14 H 1.4887 1.0380 0.1569 0.103 Uiso 1 1 calc R . .
C15 C 1.4660(9) 1.0063(7) 0.2631(7) 0.082(3) Uani 1 1 d . . .
H15 H 1.4945 1.0645 0.2812 0.098 Uiso 1 1 calc R . .
C16 C 1.4270(10) 0.9379(8) 0.3112(6) 0.086(4) Uani 1 1 d . . .
H16 H 1.4271 0.9494 0.3622 0.103 Uiso 1 1 calc R . .
C17 C 1.3867(10) 0.8502(7) 0.2834(5) 0.073(3) Uani 1 1 d . . .
H17 H 1.3614 0.8028 0.3164 0.088 Uiso 1 1 calc R . .
C18 C 1.0092(10) 0.5369(6) 0.2473(4) 0.066(3) Uani 1 1 d . . .
H18A H 1.0631 0.5912 0.2533 0.080 Uiso 1 1 calc R . .
H18B H 0.9983 0.5266 0.1943 0.080 Uiso 1 1 calc R . .
C19 C 0.8909(11) 0.5622(8) 0.2802(6) 0.100(4) Uani 1 1 d . . .
H19A H 0.8590 0.6177 0.2554 0.150 Uiso 1 1 calc R . .
H19B H 0.9009 0.5760 0.3323 0.150 Uiso 1 1 calc R . .
H19C H 0.8362 0.5095 0.2743 0.150 Uiso 1 1 calc R . .
C20 C 1.1850(9) 0.4337(7) 0.2356(5) 0.072(3) Uani 1 1 d . . .
H20A H 1.1639 0.4280 0.1833 0.086 Uiso 1 1 calc R . .
H20B H 1.2351 0.4903 0.2409 0.086 Uiso 1 1 calc R . .
C21 C 1.2588(10) 0.3464(8) 0.2577(6) 0.092(4) Uani 1 1 d . . .
H21A H 1.3288 0.3421 0.2264 0.139 Uiso 1 1 calc R . .
H21B H 1.2108 0.2896 0.2519 0.139 Uiso 1 1 calc R . .
H21C H 1.2836 0.3524 0.3087 0.139 Uiso 1 1 calc R . .
C22 C 1.0978(9) 0.4648(7) 0.3616(4) 0.069(3) Uani 1 1 d . . .
H22A H 1.0222 0.4718 0.3883 0.082 Uiso 1 1 calc R . .
H22B H 1.1376 0.4080 0.3807 0.082 Uiso 1 1 calc R . .
C23 C 1.1754(10) 0.5504(10) 0.3786(5) 0.097(4) Uani 1 1 d . . .
H23A H 1.1868 0.5554 0.4315 0.146 Uiso 1 1 calc R . .
H23B H 1.1368 0.6074 0.3605 0.146 Uiso 1 1 calc R . .
H23C H 1.2523 0.5430 0.3547 0.146 Uiso 1 1 calc R . .
C24 C 0.9890(10) 0.3624(7) 0.2776(6) 0.075(3) Uani 1 1 d . . .
H24A H 0.9166 0.3759 0.3060 0.091 Uiso 1 1 calc R . .
H24B H 1.0299 0.3091 0.3014 0.091 Uiso 1 1 calc R . .
C25 C 0.9524(10) 0.3320(8) 0.1978(7) 0.101(4) Uani 1 1 d . . .
H25A H 0.9005 0.2770 0.2002 0.151 Uiso 1 1 calc R . .
H25B H 1.0233 0.3163 0.1697 0.151 Uiso 1 1 calc R . .
H25C H 0.9105 0.3838 0.1739 0.151 Uiso 1 1 calc R . .

loop_
_atom_site_aniso_label
_atom_site_aniso_U_11
_atom_site_aniso_U_22
_atom_site_aniso_U_33
_atom_site_aniso_U_23
_atom_site_aniso_U_13
_atom_site_aniso_U_12
Ni1 0.0665(8) 0.0420(6) 0.0471(6) -0.0003(6) -0.0071(6) -0.0024(7)
S1 0.0760(18) 0.0486(14) 0.0731(16) -0.0101(12) -0.0133(15) 0.0013(14)
S2 0.0669(15) 0.0685(14) 0.0647(14) -0.0170(15) -0.0056(15) -0.0062(16)
N1 0.066(5) 0.042(4) 0.062(4) -0.004(5) -0.003(4) -0.007(4)
N2 0.071(5) 0.049(5) 0.040(4) -0.001(3) -0.013(4) 0.001(5)
N3 0.060(6) 0.078(6) 0.051(5) -0.007(4) 0.012(4) -0.019(4)
N4 0.075(6) 0.053(5) 0.050(4) 0.014(4) 0.006(4) 0.007(4)
O1 0.074(5) 0.072(5) 0.108(5) -0.001(4) -0.013(4) -0.017(4)
O2 0.103(6) 0.071(5) 0.058(4) 0.003(4) -0.020(4) -0.021(4)
C1 0.086(8) 0.059(6) 0.076(7) -0.002(6) 0.003(6) 0.009(6)
C2 0.069(6) 0.041(5) 0.102(7) -0.017(6) -0.019(6) 0.000(5)
C3 0.082(8) 0.043(6) 0.050(5) 0.005(4) -0.005(5) -0.006(6)
C4 0.083(7) 0.045(5) 0.045(5) -0.001(5) -0.012(5) -0.010(5)
C5 0.108(9) 0.044(6) 0.079(8) -0.018(5) -0.022(6) -0.007(6)
C6 0.139(11) 0.053(7) 0.070(7) -0.020(6) -0.020(8) -0.016(8)
C7 0.120(10) 0.048(6) 0.098(8) -0.030(6) -0.007(8) 0.033(6)
C8 0.088(9) 0.067(7) 0.095(8) -0.013(6) -0.024(7) 0.022(6)
C9 0.062(7) 0.048(6) 0.065(6) 0.011(5) -0.003(5) -0.004(4)
C10 0.057(7) 0.081(8) 0.071(7) -0.003(6) 0.002(6) -0.007(6)
C11 0.057(7) 0.063(7) 0.059(6) 0.014(6) -0.001(5) -0.007(5)
C12 0.054(6) 0.062(6) 0.051(5) 0.005(4) -0.012(5) -0.012(5)
C13 0.093(9) 0.080(8) 0.051(6) 0.006(5) -0.013(6) -0.036(7)
C14 0.102(10) 0.076(9) 0.078(8) 0.026(6) -0.013(6) -0.030(6)
C15 0.087(9) 0.059(7) 0.100(9) 0.004(6) -0.018(7) -0.016(6)
C16 0.094(10) 0.087(9) 0.077(7) -0.009(7) 0.009(6) -0.019(7)
C17 0.083(7) 0.070(7) 0.067(6) -0.003(5) 0.007(6) -0.014(7)
C18 0.103(8) 0.046(5) 0.051(5) 0.017(5) -0.007(6) 0.011(7)
C19 0.103(10) 0.088(9) 0.109(9) 0.018(7) -0.003(8) 0.030(8)
C20 0.075(7) 0.083(8) 0.057(6) 0.017(6) 0.015(6) -0.008(6)
C21 0.098(10) 0.081(9) 0.097(8) 0.025(7) 0.032(7) 0.021(7)
C22 0.082(7) 0.082(7) 0.042(5) 0.016(5) -0.005(5) 0.021(7)
C23 0.093(9) 0.146(12) 0.053(6) -0.001(7) -0.016(6) 0.023(9)
C24 0.063(7) 0.062(7) 0.101(8) 0.032(6) 0.011(7) 0.002(6)
C25 0.106(10) 0.077(8) 0.120(11) -0.015(7) 0.006(7) -0.017(7)

loop_
_atom_type_symbol
_atom_type_description
_atom_type_scat_dispersion_real
_atom_type_scat_dispersion_imag
_atom_type_scat_source
C C 0.0033 0.0016 'International Tables Vol C Tables 4.2.6.8 and 6.1.1.4'
H H 0.0000 0.0000 'International Tables Vol C Tables 4.2.6.8 and 6.1.1.4'
N N 0.0061 0.0033 'International Tables Vol C Tables 4.2.6.8 and 6.1.1.4'
O O 0.0106 0.0060 'International Tables Vol C Tables 4.2.6.8 and 6.1.1.4'
S S 0.1246 0.1234 'International Tables Vol C Tables 4.2.6.8 and 6.1.1.4'
Ni Ni 0.3393 1.1124 'International Tables Vol C Tables 4.2.6.8 and 6.1.1.4'

loop_
_geom_angle_atom_site_label_1
_geom_angle_atom_site_label_2
_geom_angle_atom_site_label_3
_geom_angle
_geom_angle_site_symmetry_1
_geom_angle_site_symmetry_3
_geom_angle_publ_flag
N1 Ni1 N2 83.3(3) . . ?
N1 Ni1 S1 88.0(2) . . ?
N2 Ni1 S1 171.3(3) . . ?
N1 Ni1 S2 175.3(2) . . ?
N2 Ni1 S2 92.3(3) . . ?
S1 Ni1 S2 96.42(11) . . ?
C1 S1 Ni1 98.3(3) . . ?
C9 S2 Ni1 112.2(3) . . ?
C3 N1 C2 119.0(8) . . ?
C3 N1 Ni1 118.6(7) . . ?
C2 N1 Ni1 121.9(6) . . ?
C8 N2 C4 117.3(8) . . ?
C8 N2 Ni1 131.3(8) . . ?
C4 N2 Ni1 111.3(6) . . ?
C11 N3 C10 121.5(8) . . ?
C11 N3 H3 119.2 . . ?
C10 N3 H3 119.2 . . ?
C24 N4 C22 105.7(7) . . ?
C24 N4 C18 111.9(7) . . ?
C22 N4 C18 110.3(6) . . ?
C24 N4 C20 111.9(7) . . ?
C22 N4 C20 110.9(7) . . ?
C18 N4 C20 106.3(7) . . ?
C2 C1 S1 108.7(6) . . ?
C2 C1 H1A 109.9 . . ?
S1 C1 H1A 109.9 . . ?
C2 C1 H1B 109.9 . . ?
S1 C1 H1B 109.9 . . ?
H1A C1 H1B 108.3 . . ?
N1 C2 C1 108.2(7) . . ?
N1 C2 H2A 110.1 . . ?
C1 C2 H2A 110.1 . . ?
N1 C2 H2B 110.1 . . ?
C1 C2 H2B 110.1 . . ?
H2A C2 H2B 108.4 . . ?
N1 C3 O1 128.4(9) . . ?
N1 C3 C4 113.8(9) . . ?
O1 C3 C4 117.7(9) . . ?
C5 C4 N2 121.0(9) . . ?
C5 C4 C3 126.0(10) . . ?
N2 C4 C3 113.0(8) . . ?
C4 C5 C6 121.6(11) . . ?
C4 C5 H5 119.2 . . ?
C6 C5 H5 119.2 . . ?
C5 C6 C7 115.7(9) . . ?
C5 C6 H6 122.2 . . ?
C7 C6 H6 122.2 . . ?
C8 C7 C6 120.8(10) . . ?
C8 C7 H7 119.6 . . ?
C6 C7 H7 119.6 . . ?
N2 C8 C7 123.4(10) . . ?
N2 C8 H8 118.3 . . ?
C7 C8 H8 118.3 . . ?
C10 C9 S2 111.3(6) . . ?
C10 C9 H9A 109.4 . . ?
S2 C9 H9A 109.4 . . ?
C10 C9 H9B 109.4 . . ?
S2 C9 H9B 109.4 . . ?
H9A C9 H9B 108.0 . . ?
N3 C10 C9 111.3(8) . . ?
N3 C10 H10A 109.4 . . ?
C9 C10 H10A 109.4 . . ?
N3 C10 H10B 109.4 . . ?
C9 C10 H10B 109.4 . . ?
H10A C10 H10B 108.0 . . ?
O2 C11 N3 121.0(9) . . ?
O2 C11 C12 119.1(9) . . ?
N3 C11 C12 119.9(9) . . ?
C17 C12 C13 118.4(9) . . ?
C17 C12 C11 118.8(8) . . ?
C13 C12 C11 122.8(8) . . ?
C12 C13 C14 119.6(9) . . ?
C12 C13 H13 120.2 . . ?
C14 C13 H13 120.2 . . ?
C15 C14 C13 121.4(10) . . ?
C15 C14 H14 119.3 . . ?
C13 C14 H14 119.3 . . ?
C14 C15 C16 120.1(10) . . ?
C14 C15 H15 120.0 . . ?
C16 C15 H15 120.0 . . ?
C15 C16 C17 119.4(10) . . ?
C15 C16 H16 120.3 . . ?
C17 C16 H16 120.3 . . ?
C12 C17 C16 121.0(10) . . ?
C12 C17 H17 119.5 . . ?
C16 C17 H17 119.5 . . ?
C19 C18 N4 115.5(7) . . ?
C19 C18 H18A 108.4 . . ?
N4 C18 H18A 108.4 . . ?
C19 C18 H18B 108.4 . . ?
N4 C18 H18B 108.4 . . ?
H18A C18 H18B 107.5 . . ?
C18 C19 H19A 109.5 . . ?
C18 C19 H19B 109.5 . . ?
H19A C19 H19B 109.5 . . ?
C18 C19 H19C 109.5 . . ?
H19A C19 H19C 109.5 . . ?
H19B C19 H19C 109.5 . . ?
C21 C20 N4 115.2(7) . . ?
C21 C20 H20A 108.5 . . ?
N4 C20 H20A 108.5 . . ?
C21 C20 H20B 108.5 . . ?
N4 C20 H20B 108.5 . . ?
H20A C20 H20B 107.5 . . ?
C20 C21 H21A 109.5 . . ?
C20 C21 H21B 109.5 . . ?
H21A C21 H21B 109.5 . . ?
C20 C21 H21C 109.5 . . ?
H21A C21 H21C 109.5 . . ?
H21B C21 H21C 109.5 . . ?
C23 C22 N4 115.5(7) . . ?
C23 C22 H22A 108.4 . . ?
N4 C22 H22A 108.4 . . ?
C23 C22 H22B 108.4 . . ?
N4 C22 H22B 108.4 . . ?
H22A C22 H22B 107.5 . . ?
C22 C23 H23A 109.5 . . ?
C22 C23 H23B 109.5 . . ?
H23A C23 H23B 109.5 . . ?
C22 C23 H23C 109.5 . . ?
H23A C23 H23C 109.5 . . ?
H23B C23 H23C 109.5 . . ?
N4 C24 C25 113.9(8) . . ?
N4 C24 H24A 108.8 . . ?
C25 C24 H24A 108.8 . . ?
N4 C24 H24B 108.8 . . ?
C25 C24 H24B 108.8 . . ?
H24A C24 H24B 107.7 . . ?
C24 C25 H25A 109.5 . . ?
C24 C25 H25B 109.5 . . ?
H25A C25 H25B 109.5 . . ?
C24 C25 H25C 109.5 . . ?
H25A C25 H25C 109.5 . . ?
H25B C25 H25C 109.5 . . ?

loop_
_geom_bond_atom_site_label_1
_geom_bond_atom_site_label_2
_geom_bond_distance
_geom_bond_site_symmetry_2
_geom_bond_publ_flag
Ni1 N1 1.863(7) . ?
Ni1 N2 1.944(7) . ?
Ni1 S1 2.156(3) . ?
Ni1 S2 2.172(3) . ?
S1 C1 1.839(10) . ?
S2 C9 1.794(8) . ?
N1 C3 1.270(10) . ?
N1 C2 1.459(10) . ?
N2 C8 1.322(11) . ?
N2 C4 1.392(11) . ?
N3 C11 1.317(11) . ?
N3 C10 1.457(11) . ?
N3 H3 0.8600 . ?
N4 C24 1.503(11) . ?
N4 C22 1.512(10) . ?
N4 C18 1.518(10) . ?
N4 C20 1.521(11) . ?
O1 C3 1.289(11) . ?
O2 C11 1.239(10) . ?
C1 C2 1.506(12) . ?
C1 H1A 0.9700 . ?
C1 H1B 0.9700 . ?
C2 H2A 0.9700 . ?
C2 H2B 0.9700 . ?
C3 C4 1.472(13) . ?
C4 C5 1.359(12) . ?
C5 C6 1.382(14) . ?
C5 H5 0.9300 . ?
C6 C7 1.408(14) . ?
C6 H6 0.9300 . ?
C7 C8 1.350(13) . ?
C7 H7 0.9300 . ?
C8 H8 0.9300 . ?
C9 C10 1.510(11) . ?
C9 H9A 0.9700 . ?
C9 H9B 0.9700 . ?
C10 H10A 0.9700 . ?
C10 H10B 0.9700 . ?
C11 C12 1.494(12) . ?
C12 C17 1.371(11) . ?
C12 C13 1.380(12) . ?
C13 C14 1.383(13) . ?
C13 H13 0.9300 . ?
C14 C15 1.344(14) . ?
C14 H14 0.9300 . ?
C15 C16 1.358(13) . ?
C15 H15 0.9300 . ?
C16 C17 1.394(13) . ?
C16 H16 0.9300 . ?
C17 H17 0.9300 . ?
C18 C19 1.481(14) . ?
C18 H18A 0.9700 . ?
C18 H18B 0.9700 . ?
C19 H19A 0.9600 . ?
C19 H19B 0.9600 . ?
C19 H19C 0.9600 . ?
C20 C21 1.520(12) . ?
C20 H20A 0.9700 . ?
C20 H20B 0.9700 . ?
C21 H21A 0.9600 . ?
C21 H21B 0.9600 . ?
C21 H21C 0.9600 . ?
C22 C23 1.502(14) . ?
C22 H22A 0.9700 . ?
C22 H22B 0.9700 . ?
C23 H23A 0.9600 . ?
C23 H23B 0.9600 . ?
C23 H23C 0.9600 . ?
C24 C25 1.548(14) . ?
C24 H24A 0.9700 . ?
C24 H24B 0.9700 . ?
C25 H25A 0.9600 . ?
C25 H25B 0.9600 . ?
C25 H25C 0.9600 . ?
